data_4107995
loop_
_publ_author_name
'Omar K. Farha'
'Karen L. Mulfort'
'Alison M. Thorsness'
'Joseph T. Hupp'

_publ_contact_author 'Joseph T. Hupp'
_publ_contact_author_email j-hupp@northwestern.edu
_publ_section_title
;
 Separating Solids: Purification of Metal-Organic Framework Materials
;
_journal_name_full 'Journal of the American Chemical Society'
_journal_page_first 8598
_journal_page_last 8599
_journal_paper_doi 10.1021/ja803097e
_journal_volume 130
_journal_year 2008
_chemical_formula_sum 'C56 H28 N4 O12 Zn2'
_chemical_formula_weight 1079.56
_chemical_name_systematic
; 
 ? 
;
_space_group_IT_number 4
_symmetry_cell_setting monoclinic
_symmetry_space_group_name_Hall 'P 2yb'
_symmetry_space_group_name_H-M 'P 1 21 1'
_atom_sites_solution_hydrogens geom
_atom_sites_solution_primary direct
_atom_sites_solution_secondary difmap
_audit_creation_method SHELXL-97
_cell_angle_alpha 90.00
_cell_angle_beta 90.00
_cell_angle_gamma 90.00
_cell_formula_units_Z 2
_cell_length_a 12.935
_cell_length_b 23.2420(12)
_cell_length_c 12.9350(5)
_cell_measurement_reflns_used 9890
_cell_measurement_temperature 100(2)
_cell_measurement_theta_max 22.52
_cell_measurement_theta_min 3.52
_cell_volume 3888.7(3)
_computing_cell_refinement 'Bruker SMART'
_computing_data_collection 'Bruker SMART'
_computing_data_reduction 'Bruker SAINT'
_computing_molecular_graphics 'Bruker SHELXTL'
_computing_publication_material 'Bruker SHELXTL'
_computing_structure_refinement 'SHELXL-97 (Sheldrick, 1997)'
_computing_structure_solution 'SHELXS-97 (Sheldrick, 1990)'
_diffrn_ambient_temperature 100(2)
_diffrn_measured_fraction_theta_full 0.971
_diffrn_measured_fraction_theta_max 0.971
_diffrn_measurement_device_type 'CCD area detector'
_diffrn_measurement_method 'phi and omega scans'
_diffrn_radiation_monochromator graphite
_diffrn_radiation_source 'fine-focus sealed tube'
_diffrn_radiation_type MoK\a
_diffrn_radiation_wavelength 0.71073
_diffrn_reflns_av_R_equivalents 0.1551
_diffrn_reflns_av_sigmaI/netI 0.2644
_diffrn_reflns_limit_h_max 18
_diffrn_reflns_limit_h_min -18
_diffrn_reflns_limit_k_max 33
_diffrn_reflns_limit_k_min -33
_diffrn_reflns_limit_l_max 17
_diffrn_reflns_limit_l_min -18
_diffrn_reflns_number 70770
_diffrn_reflns_theta_full 30.95
_diffrn_reflns_theta_max 30.95
_diffrn_reflns_theta_min 1.57
_exptl_absorpt_coefficient_mu 0.661
_exptl_absorpt_correction_type none
_exptl_absorpt_process_details none
_exptl_crystal_colour yellow
_exptl_crystal_density_diffrn 0.922
_exptl_crystal_description block
_exptl_crystal_F_000 1096
_exptl_crystal_size_max 0.179
_exptl_crystal_size_mid 0.147
_exptl_crystal_size_min 0.135
_platon_squeeze_details ' ?'
_refine_diff_density_max 1.381
_refine_diff_density_min -0.885
_refine_diff_density_rms 0.377
_refine_ls_abs_structure_details 'Flack H D (1983), Acta Cryst. A39, 876-881'
_refine_ls_abs_structure_Flack 0.323(16)
_refine_ls_extinction_coef 0.0164(11)
_refine_ls_extinction_expression Fc^*^=kFc[1+0.001xFc^2^\l^3^/sin(2\q)]^-1/4^
_refine_ls_extinction_method SHELXL
_refine_ls_goodness_of_fit_ref 0.779
_refine_ls_hydrogen_treatment constr
_refine_ls_matrix_type full
_refine_ls_number_parameters 669
_refine_ls_number_reflns 22775
_refine_ls_number_restraints 1
_refine_ls_restrained_S_all 0.779
_refine_ls_R_factor_all 0.1760
_refine_ls_R_factor_gt 0.0981
_refine_ls_shift/su_max 0.002
_refine_ls_shift/su_mean 0.000
_refine_ls_structure_factor_coef Fsqd
_refine_ls_weighting_details 'calc w=1/[\s^2^(Fo^2^)+(0.1374P)^2^+0.0000P] where P=(Fo^2^+2Fc^2^)/3'
_refine_ls_weighting_scheme calc
_refine_ls_wR_factor_gt 0.2275
_refine_ls_wR_factor_ref 0.2438
_reflns_number_gt 7870
_reflns_number_total 22775
_reflns_threshold_expression >2sigma(I)
_cod_data_source_file ja803097e-file002.cif
_cod_data_source_block zn2ndc2diquni
_cod_database_code 4107995

loop_
_symmetry_equiv_pos_as_xyz
'x, y, z'
'-x, y+1/2, -z'

loop_
_atom_site_label
_atom_site_type_symbol
_atom_site_fract_x
_atom_site_fract_y
_atom_site_fract_z
_atom_site_U_iso_or_equiv
_atom_site_adp_type
_atom_site_occupancy
_atom_site_symmetry_multiplicity
_atom_site_calc_flag
_atom_site_refinement_flags
C1 C 0.5485(7) 1.1884(5) 0.6312(6) 0.082(2) Uani 1 1 d .
C2 C 0.4265(4) 1.1977(3) 0.6393(5) 0.0494(16) Uani 1 1 d .
C3 C 0.3752(5) 1.1517(3) 0.6379(5) 0.0576(17) Uani 1 1 d .
H3 H 0.4086 1.1153 0.6354 0.069 Uiso 1 1 calc R
C4 C 0.2528(5) 1.1567(3) 0.6406(5) 0.0560(19) Uani 1 1 d .
C5 C 0.2133(5) 1.2138(3) 0.6629(5) 0.0517(17) Uani 1 1 d .
C6 C 0.2833(5) 1.2662(3) 0.6565(4) 0.0456(15) Uani 1 1 d .
H6 H 0.2531 1.3034 0.6590 0.055 Uiso 1 1 calc R
C7 C 0.3884(5) 1.2615(3) 0.6474(5) 0.0544(17) Uani 1 1 d .
H7 H 0.4337 1.2936 0.6461 0.065 Uiso 1 1 calc R
C8 C 0.1912(6) 1.1090(3) 0.6440(6) 0.070(2) Uani 1 1 d .
H8 H 0.2176 1.0712 0.6360 0.084 Uiso 1 1 calc R
C9 C 0.0935(5) 1.1196(4) 0.6592(5) 0.0647(18) Uani 1 1 d .
H9 H 0.0510 1.0868 0.6700 0.078 Uiso 1 1 calc R
C10 C 0.0403(6) 1.1753(4) 0.6617(6) 0.080(2) Uani 1 1 d .
C11 C 0.1092(5) 1.2184(3) 0.6609(5) 0.0543(17) Uani 1 1 d .
H11 H 0.0818 1.2563 0.6587 0.065 Uiso 1 1 calc R
C12 C 0.7614(6) 1.1739(3) 0.4594(6) 0.062(2) Uani 1 1 d .
C13 C 0.7259(6) 1.1965(4) 0.8489(7) 0.069(2) Uani 1 1 d .
C14 C 0.7339(7) 1.2038(4) 0.9468(7) 0.084(2) Uani 1 1 d .
C15 C 0.7379(5) 1.1472(3) 1.0235(5) 0.0464(16) Uani 1 1 d .
H15 H 0.7394 1.1094 0.9956 0.056 Uiso 1 1 calc R
C16 C 0.7387(5) 1.1551(3) 1.1192(6) 0.0520(17) Uani 1 1 d .
C17 C 0.7444(5) 1.2113(3) 1.1655(5) 0.0498(17) Uani 1 1 d .
C18 C 0.7506(5) 1.2619(2) 1.1073(5) 0.0441(15) Uani 1 1 d .
H18 H 0.7689 1.2985 1.1342 0.053 Uiso 1 1 calc R
C19 C 0.7282(5) 1.2517(3) 1.0128(5) 0.0548(16) Uani 1 1 d .
H19 H 0.7010 1.2846 0.9788 0.066 Uiso 1 1 calc R
C20 C 0.7524(6) 1.1068(3) 1.1901(5) 0.0579(18) Uani 1 1 d .
H20 H 0.7645 1.0705 1.1587 0.069 Uiso 1 1 calc R
C21 C 0.7500(7) 1.1070(3) 1.2988(6) 0.082(3) Uani 1 1 d .
H21 H 0.7483 1.0733 1.3404 0.098 Uiso 1 1 calc R
C22 C 0.7503(4) 1.1682(2) 1.3414(4) 0.0348(13) Uani 1 1 d .
C23 C 0.7580(5) 1.2151(3) 1.2842(4) 0.0443(15) Uani 1 1 d .
H23 H 0.7718 1.2512 1.3159 0.053 Uiso 1 1 calc R
C24 C 0.9300(6) 1.1775(4) 0.6658(5) 0.065(2) Uani 1 1 d .
C25 C 0.7597(6) 1.0157(3) 0.7810(6) 0.0623(19) Uani 1 1 d .
H25 H 0.7840 1.0457 0.8246 0.075 Uiso 1 1 calc R
C26 C 0.7694(7) 0.9619(4) 0.8168(6) 0.086(3) Uani 1 1 d .
H26 H 0.7894 0.9536 0.8859 0.103 Uiso 1 1 calc R
C27 C 0.7490(6) 0.9215(3) 0.7492(6) 0.066(2) Uani 1 1 d .
H27 H 0.7719 0.8834 0.7622 0.080 Uiso 1 1 calc R
C28 C 0.6907(4) 0.9339(3) 0.6518(5) 0.0474(16) Uani 1 1 d .
C29 C 0.6967(6) 1.0025(4) 0.6244(7) 0.071(2) Uani 1 1 d .
C30 C 0.6301(5) 1.0125(3) 0.5367(6) 0.0614(18) Uani 1 1 d .
H30 H 0.6087 1.0511 0.5254 0.074 Uiso 1 1 calc R
C31 C 0.5964(7) 0.9745(4) 0.4720(7) 0.090(3) Uani 1 1 d .
H31 H 0.5701 0.9875 0.4075 0.109 Uiso 1 1 calc R
C32 C 0.5965(7) 0.9106(4) 0.4931(6) 0.090(3) Uani 1 1 d .
H32 H 0.5643 0.8824 0.4507 0.108 Uiso 1 1 calc R
C33 C 0.6494(7) 0.8991(4) 0.5817(7) 0.091(3) Uani 1 1 d .
C34 C 0.5822(6) 0.8044(4) 0.6234(6) 0.070(2) Uani 1 1 d .
C35 C 0.7657(8) 0.8146(3) 0.5830(6) 0.069(2) Uani 1 1 d .
C36 C 0.7763(6) 0.7533(4) 0.6021(6) 0.075(2) Uani 1 1 d .
C37 C 0.8723(7) 0.7255(5) 0.5890(8) 0.088(3) Uani 1 1 d .
H37 H 0.9267 0.7461 0.5563 0.105 Uiso 1 1 calc R
C38 C 0.8890(7) 0.6756(7) 0.6180(9) 0.115(4) Uani 1 1 d .
H38 H 0.9585 0.6635 0.6278 0.138 Uiso 1 1 calc R
C39 C 0.8137(7) 0.6388(4) 0.6358(6) 0.073(2) Uani 1 1 d .
C40 C 0.7150(6) 0.6608(4) 0.6571(6) 0.065(2) Uani 1 1 d .
C41 C 0.6973(6) 0.7222(3) 0.6260(5) 0.0554(18) Uani 1 1 d .
C42 C 0.6044(6) 0.7405(4) 0.6384(6) 0.077(2) Uani 1 1 d .
C43 C 0.5192(5) 0.7063(3) 0.6665(6) 0.0617(18) Uani 1 1 d .
H43 H 0.4516 0.7217 0.6737 0.074 Uiso 1 1 calc R
C44 C 0.5405(7) 0.6491(4) 0.6828(7) 0.080(2) Uani 1 1 d .
H44 H 0.4877 0.6249 0.7094 0.096 Uiso 1 1 calc R
C45 C 0.6208(7) 0.6294(4) 0.6651(7) 0.084(2) Uani 1 1 d .
C46 C 0.6350(11) 0.5575(5) 0.6661(10) 0.125(4) Uani 1 1 d .
C47 C 0.8116(11) 0.5721(5) 0.6501(7) 0.099(3) Uani 1 1 d .
C48 C 0.7640(6) 0.4776(4) 0.7134(6) 0.074(2) Uani 1 1 d .
C49 C 0.8148(8) 0.4693(5) 0.8220(9) 0.123(4) Uani 1 1 d .
H49 H 0.8243 0.5026 0.8636 0.147 Uiso 1 1 calc R
C50 C 0.8527(17) 0.4079(9) 0.8692(16) 0.240(9) Uani 1 1 d .
H50 H 0.8924 0.4006 0.9296 0.288 Uiso 1 1 calc R
C51 C 0.8018(9) 0.3591(6) 0.7807(10) 0.125(4) Uani 1 1 d .
H51 H 0.7882 0.3205 0.8002 0.150 Uiso 1 1 calc R
C52 C 0.7775(3) 0.38183(18) 0.6612(3) 0.0124(9) Uani 1 1 d .
C53 C 0.7434(5) 0.4349(4) 0.6432(6) 0.066(2) Uani 1 1 d .
C54 C 0.6965(7) 0.4501(4) 0.5418(7) 0.091(3) Uani 1 1 d .
H54 H 0.6873 0.4888 0.5204 0.110 Uiso 1 1 calc R
C55 C 0.6676(6) 0.4048(4) 0.4815(6) 0.072(2) Uani 1 1 d .
H55 H 0.6280 0.4092 0.4202 0.087 Uiso 1 1 calc R
C56 C 0.6969(9) 0.3579(6) 0.5132(8) 0.122(4) Uani 1 1 d .
H56 H 0.6929 0.3295 0.4604 0.147 Uiso 1 1 calc R
N1 N 0.7193(5) 1.0315(3) 0.6903(5) 0.0681(18) Uani 1 1 d .
N2 N 0.6740(6) 0.8317(3) 0.5971(5) 0.0797(19) Uani 1 1 d .
N3 N 0.7474(6) 0.5425(4) 0.6762(6) 0.083(2) Uani 1 1 d .
N4 N 0.7343(4) 0.3345(2) 0.6048(4) 0.0533(13) Uani 1 1 d .
O1 O 0.5796(5) 1.1438(3) 0.6331(5) 0.0856(18) Uani 1 1 d .
O2 O 0.5851(4) 1.2385(3) 0.6196(5) 0.100(2) Uani 1 1 d .
O3 O 0.7544(5) 1.1308(3) 0.5055(4) 0.0789(16) Uani 1 1 d .
O4 O 0.7532(5) 1.2224(2) 0.4935(4) 0.0753(16) Uani 1 1 d .
O5 O 0.7192(6) 1.1423(3) 0.8046(5) 0.122(3) Uani 1 1 d .
O6 O 0.7382(7) 1.2433(4) 0.7957(5) 0.125(3) Uani 1 1 d .
O7 O 0.8806(6) 1.1333(3) 0.6719(6) 0.117(2) Uani 1 1 d .
O8 O 0.8998(4) 1.2312(2) 0.6508(5) 0.0752(16) Uani 1 1 d .
O9 O 0.8395(5) 0.8429(3) 0.5553(5) 0.1014(19) Uani 1 1 d .
O10 O 0.5035(5) 0.8248(3) 0.6480(5) 0.0975(18) Uani 1 1 d .
O11 O 0.9228(6) 0.5497(3) 0.6589(5) 0.115(2) Uani 1 1 d .
O12 O 0.5724(6) 0.5284(3) 0.7170(6) 0.123(2) Uani 1 1 d .
Zn1 Zn 0.74788(6) 1.25128(3) 0.64107(5) 0.0493(2) Uani 1 1 d .
Zn2 Zn 0.72887(6) 1.12329(3) 0.65890(6) 0.0542(3) Uani 1 1 d .

loop_
_atom_site_aniso_label
_atom_site_aniso_U_11
_atom_site_aniso_U_22
_atom_site_aniso_U_33
_atom_site_aniso_U_23
_atom_site_aniso_U_13
_atom_site_aniso_U_12
C1 0.089(6) 0.064(5) 0.093(6) 0.006(6) -0.008(4) -0.026(6)
C2 0.038(3) 0.056(5) 0.054(4) -0.004(3) -0.001(3) -0.003(3)
C3 0.059(4) 0.051(4) 0.063(4) 0.008(3) -0.006(3) 0.009(4)
C4 0.041(4) 0.054(5) 0.073(5) 0.018(3) 0.011(3) 0.002(3)
C5 0.051(4) 0.048(4) 0.056(4) -0.009(3) -0.013(3) -0.001(3)
C6 0.048(4) 0.042(4) 0.047(3) 0.007(2) -0.008(3) 0.010(3)
C7 0.052(4) 0.036(4) 0.076(4) 0.000(3) 0.000(3) 0.005(3)
C8 0.066(5) 0.049(5) 0.096(6) 0.005(4) -0.011(4) 0.000(4)
C9 0.040(4) 0.077(5) 0.077(4) 0.003(4) -0.001(3) -0.017(4)
C10 0.070(6) 0.071(6) 0.098(6) 0.004(4) -0.009(4) 0.013(5)
C11 0.048(4) 0.053(4) 0.062(4) -0.007(3) 0.003(3) 0.008(3)
C12 0.074(5) 0.060(6) 0.053(5) -0.006(4) -0.002(4) -0.007(4)
C13 0.074(5) 0.065(6) 0.068(6) 0.015(5) 0.002(4) 0.002(4)
C14 0.110(7) 0.070(6) 0.073(6) -0.002(4) 0.007(5) -0.003(5)
C15 0.051(4) 0.053(4) 0.035(4) -0.009(3) -0.006(3) 0.004(3)
C16 0.045(4) 0.054(4) 0.057(5) 0.012(3) 0.003(3) -0.011(3)
C17 0.069(4) 0.042(4) 0.039(4) -0.012(3) -0.009(3) -0.004(3)
C18 0.062(4) 0.026(4) 0.045(4) -0.003(3) 0.016(3) 0.001(3)
C19 0.061(4) 0.037(3) 0.066(4) 0.003(4) -0.028(3) 0.005(4)
C20 0.095(5) 0.035(4) 0.043(4) -0.015(3) 0.009(3) -0.003(3)
C21 0.148(8) 0.044(4) 0.053(4) 0.010(3) 0.032(4) -0.005(4)
C22 0.034(3) 0.039(3) 0.031(3) -0.002(2) 0.004(2) -0.006(2)
C23 0.065(4) 0.040(3) 0.028(3) -0.009(3) -0.007(3) -0.013(3)
C24 0.066(5) 0.062(6) 0.069(5) 0.007(4) -0.002(3) 0.024(4)
C25 0.082(5) 0.047(4) 0.058(5) 0.004(3) -0.007(4) 0.002(4)
C26 0.136(8) 0.062(5) 0.060(5) -0.004(4) 0.011(5) -0.007(5)
C27 0.083(5) 0.054(5) 0.062(5) 0.018(4) -0.006(4) 0.008(4)
C28 0.026(3) 0.044(4) 0.073(5) 0.006(3) -0.002(3) 0.009(3)
C29 0.059(5) 0.088(6) 0.067(5) 0.014(5) 0.013(4) 0.018(5)
C30 0.050(4) 0.058(5) 0.076(5) -0.011(4) -0.005(4) 0.010(3)
C31 0.084(6) 0.090(7) 0.097(7) 0.027(5) -0.005(5) 0.001(5)
C32 0.119(7) 0.084(7) 0.067(5) -0.006(4) -0.007(5) -0.016(5)
C33 0.106(7) 0.086(7) 0.082(6) -0.010(5) -0.001(5) -0.002(6)
C34 0.046(4) 0.074(6) 0.088(6) 0.000(4) -0.003(4) -0.019(4)
C35 0.104(7) 0.045(4) 0.058(5) -0.001(3) 0.000(4) -0.002(5)
C36 0.065(5) 0.087(6) 0.074(5) -0.043(5) 0.010(4) 0.004(5)
C37 0.066(6) 0.092(7) 0.104(7) -0.011(5) -0.006(5) 0.003(5)
C38 0.055(6) 0.168(14) 0.123(9) -0.035(8) 0.014(5) 0.013(8)
C39 0.069(5) 0.080(7) 0.070(5) -0.015(4) 0.000(4) 0.001(5)
C40 0.069(5) 0.061(5) 0.066(5) 0.018(4) -0.001(4) -0.006(4)
C41 0.066(5) 0.047(4) 0.054(4) -0.012(3) 0.011(4) -0.006(4)
C42 0.070(5) 0.070(7) 0.090(6) 0.009(4) 0.000(4) 0.002(5)
C43 0.049(4) 0.055(4) 0.081(5) -0.006(3) 0.007(3) 0.000(3)
C44 0.061(5) 0.057(5) 0.123(7) -0.004(5) 0.022(5) -0.003(4)
C45 0.085(6) 0.072(6) 0.095(6) -0.021(5) 0.004(5) 0.006(6)
C46 0.141(11) 0.097(9) 0.137(10) 0.000(7) 0.036(8) -0.025(8)
C47 0.149(11) 0.086(7) 0.063(6) 0.000(5) 0.000(6) -0.001(8)
C48 0.090(6) 0.070(6) 0.061(5) 0.011(4) -0.010(4) 0.008(4)
C49 0.116(8) 0.103(9) 0.149(10) -0.006(7) -0.033(7) 0.025(7)
C50 0.28(2) 0.22(2) 0.23(2) -0.024(17) 0.038(17) 0.076(19)
C51 0.098(8) 0.110(9) 0.167(11) -0.001(8) -0.019(7) 0.025(7)
C52 0.0099(19) 0.009(2) 0.018(2) -0.0019(16) 0.0024(17) 0.0026(17)
C53 0.063(5) 0.057(5) 0.079(6) 0.012(4) -0.010(4) 0.010(4)
C54 0.109(7) 0.082(6) 0.084(6) -0.008(5) -0.010(5) 0.035(5)
C55 0.069(5) 0.072(6) 0.077(5) 0.005(4) -0.029(4) 0.010(4)
C56 0.135(10) 0.162(13) 0.070(7) 0.002(7) 0.007(6) 0.008(9)
N1 0.060(4) 0.090(5) 0.055(4) -0.011(4) -0.004(3) -0.014(4)
N2 0.087(5) 0.064(4) 0.088(5) -0.029(4) 0.013(4) 0.006(4)
N3 0.076(5) 0.079(6) 0.093(5) 0.013(4) -0.008(4) 0.007(4)
N4 0.054(3) 0.049(3) 0.058(3) -0.006(3) -0.009(3) -0.008(3)
O1 0.093(4) 0.076(5) 0.088(4) -0.011(3) 0.015(3) -0.007(3)
O2 0.063(3) 0.122(7) 0.114(5) 0.030(4) -0.006(3) -0.004(4)
O3 0.122(4) 0.071(4) 0.044(3) 0.014(3) 0.001(3) 0.015(4)
O4 0.101(4) 0.063(4) 0.062(3) 0.000(3) 0.008(3) 0.002(3)
O5 0.158(6) 0.123(7) 0.086(4) 0.000(4) 0.019(4) -0.034(5)
O6 0.188(7) 0.116(7) 0.072(4) -0.008(5) 0.010(4) 0.007(6)
O7 0.126(6) 0.080(5) 0.144(6) 0.020(5) -0.003(4) 0.009(4)
O8 0.046(3) 0.066(4) 0.114(4) -0.027(3) -0.011(3) 0.007(3)
O9 0.105(5) 0.072(4) 0.127(5) -0.014(4) 0.011(4) -0.011(4)
O10 0.093(5) 0.077(4) 0.123(5) -0.003(3) -0.006(4) 0.001(4)
O11 0.111(5) 0.116(6) 0.119(5) -0.010(4) -0.004(4) 0.001(4)
O12 0.140(6) 0.102(5) 0.126(6) 0.002(4) 0.000(5) -0.017(5)
Zn1 0.0640(5) 0.0383(4) 0.0456(4) 0.0013(4) 0.0046(3) -0.0001(4)
Zn2 0.0602(5) 0.0502(5) 0.0522(5) -0.0014(4) -0.0027(4) -0.0011(4)

loop_
_atom_type_symbol
_atom_type_description
_atom_type_scat_dispersion_real
_atom_type_scat_dispersion_imag
_atom_type_scat_source
C C 0.0033 0.0016 'International Tables Vol C Tables 4.2.6.8 and 6.1.1.4'
H H 0.0000 0.0000 'International Tables Vol C Tables 4.2.6.8 and 6.1.1.4'
N N 0.0061 0.0033 'International Tables Vol C Tables 4.2.6.8 and 6.1.1.4'
O O 0.0106 0.0060 'International Tables Vol C Tables 4.2.6.8 and 6.1.1.4'
Zn Zn 0.2839 1.4301 'International Tables Vol C Tables 4.2.6.8 and 6.1.1.4'

loop_
_geom_angle_atom_site_label_1
_geom_angle_atom_site_label_2
_geom_angle_atom_site_label_3
_geom_angle
_geom_angle_site_symmetry_1
_geom_angle_site_symmetry_3
O1 C1 O2 136.4(9) . .
O1 C1 C2 118.9(8) . .
O2 C1 C2 104.6(9) . .
C3 C2 C7 129.8(6) . .
C3 C2 C1 113.8(7) . .
C7 C2 C1 116.4(6) . .
C2 C3 C4 117.6(6) . .
C2 C3 H3 121.2 . .
C4 C3 H3 121.2 . .
C8 C4 C5 122.1(6) . .
C8 C4 C3 121.5(7) . .
C5 C4 C3 114.9(6) . .
C11 C5 C4 114.8(6) . .
C11 C5 C6 122.0(6) . .
C4 C5 C6 120.8(5) . .
C7 C6 C5 122.2(6) . .
C7 C6 H6 118.9 . .
C5 C6 H6 118.9 . .
C6 C7 C2 113.2(5) . .
C6 C7 H7 123.4 . .
C2 C7 H7 123.4 . .
C9 C8 C4 114.7(7) . .
C9 C8 H8 122.6 . .
C4 C8 H8 122.6 . .
C8 C9 C10 128.7(8) . .
C8 C9 H9 115.6 . .
C10 C9 H9 115.6 . .
C11 C10 C24 129.5(8) . 1_455
C11 C10 C9 110.4(7) . .
C24 C10 C9 120.1(8) 1_455 .
C10 C11 C5 127.0(7) . .
C10 C11 H11 116.5 . .
C5 C11 H11 116.5 . .
O3 C12 O4 127.1(8) . .
O3 C12 C22 115.0(7) . 1_554
O4 C12 C22 115.6(7) . 1_554
C14 C13 O6 113.9(9) . .
C14 C13 O5 122.2(8) . .
O6 C13 O5 123.4(8) . .
C13 C14 C19 134.4(8) . .
C13 C14 C15 119.5(7) . .
C19 C14 C15 105.6(7) . .
C16 C15 C14 118.6(6) . .
C16 C15 H15 120.7 . .
C14 C15 H15 120.7 . .
C15 C16 C17 123.0(6) . .
C15 C16 C20 120.7(7) . .
C17 C16 C20 115.5(5) . .
C18 C17 C16 122.9(5) . .
C18 C17 C23 118.6(6) . .
C16 C17 C23 118.1(5) . .
C19 C18 C17 110.2(6) . .
C19 C18 H18 124.9 . .
C17 C18 H18 124.9 . .
C18 C19 C14 135.7(7) . .
C18 C19 H19 112.2 . .
C14 C19 H19 112.2 . .
C21 C20 C16 128.5(6) . .
C21 C20 H20 115.8 . .
C16 C20 H20 115.8 . .
C20 C21 C22 111.4(6) . .
C20 C21 H21 124.3 . .
C22 C21 H21 124.3 . .
C23 C22 C21 124.5(5) . .
C23 C22 C12 118.4(5) . 1_556
C21 C22 C12 116.1(5) . 1_556
C22 C23 C17 119.9(5) . .
C22 C23 H23 120.0 . .
C17 C23 H23 120.0 . .
O7 C24 O8 130.8(7) . .
O7 C24 C10 119.9(8) . 1_655
O8 C24 C10 108.9(7) . 1_655
N1 C25 C26 126.7(8) . .
N1 C25 H25 116.7 . .
C26 C25 H25 116.7 . .
C27 C26 C25 114.7(8) . .
C27 C26 H26 122.6 . .
C25 C26 H26 122.6 . .
C26 C27 C28 121.8(7) . .
C26 C27 H27 119.1 . .
C28 C27 H27 119.1 . .
C33 C28 C27 131.4(7) . .
C33 C28 C29 117.7(7) . .
C27 C28 C29 110.3(6) . .
N1 C29 C30 130.8(9) . .
N1 C29 C28 115.6(8) . .
C30 C29 C28 107.4(7) . .
C31 C30 C29 126.9(8) . .
C31 C30 H30 116.6 . .
C29 C30 H30 116.6 . .
C30 C31 C32 123.7(8) . .
C30 C31 H31 118.2 . .
C32 C31 H31 118.2 . .
C33 C32 C31 110.2(8) . .
C33 C32 H32 124.9 . .
C31 C32 H32 124.9 . .
C28 C33 C32 131.2(9) . .
C28 C33 N2 115.4(7) . .
C32 C33 N2 113.2(8) . .
O10 C34 N2 128.8(8) . .
O10 C34 C42 121.6(7) . .
N2 C34 C42 108.4(7) . .
O9 C35 N2 127.6(8) . .
O9 C35 C36 120.5(9) . .
N2 C35 C36 111.9(8) . .
C41 C36 C37 118.0(10) . .
C41 C36 C35 121.1(8) . .
C37 C36 C35 120.8(9) . .
C38 C37 C36 123.1(11) . .
C38 C37 H37 118.4 . .
C36 C37 H37 118.4 . .
C37 C38 C39 122.2(10) . .
C37 C38 H38 118.9 . .
C39 C38 H38 118.9 . .
C38 C39 C40 118.0(9) . .
C38 C39 C47 132.8(10) . .
C40 C39 C47 108.9(8) . .
C39 C40 C45 127.2(8) . .
C39 C40 C41 115.7(7) . .
C45 C40 C41 112.1(7) . .
C42 C41 C36 125.8(8) . .
C42 C41 C40 115.2(7) . .
C36 C41 C40 118.5(8) . .
C41 C42 C43 125.2(8) . .
C41 C42 C34 118.9(7) . .
C43 C42 C34 115.8(7) . .
C44 C43 C42 115.4(7) . .
C44 C43 H43 122.3 . .
C42 C43 H43 122.3 . .
C45 C44 C43 122.1(9) . .
C45 C44 H44 118.9 . .
C43 C44 H44 118.9 . .
C44 C45 C40 125.4(10) . .
C44 C45 C46 119.3(10) . .
C40 C45 C46 114.6(8) . .
O12 C46 N3 117.3(11) . .
O12 C46 C45 118.2(10) . .
N3 C46 C45 109.8(9) . .
N3 C47 O11 117.4(10) . .
N3 C47 C39 130.8(12) . .
O11 C47 C39 109.3(9) . .
C53 C48 C49 126.1(8) . .
C53 C48 N3 117.2(6) . .
C49 C48 N3 116.3(8) . .
C48 C49 C50 124.9(12) . .
C48 C49 H49 117.6 . .
C50 C49 H49 117.6 . .
C49 C50 C51 102.2(14) . .
C49 C50 H50 128.9 . .
C51 C50 H50 128.9 . .
C52 C51 C50 118.4(11) . .
C52 C51 H51 120.8 . .
C50 C51 H51 120.8 . .
C53 C52 N4 119.5(5) . .
C53 C52 C51 121.3(6) . .
N4 C52 C51 107.7(6) . .
C52 C53 C48 119.3(6) . .
C52 C53 C54 120.6(7) . .
C48 C53 C54 119.6(7) . .
C55 C54 C53 115.7(8) . .
C55 C54 H54 122.1 . .
C53 C54 H54 122.1 . .
C56 C55 C54 114.3(9) . .
C56 C55 H55 122.8 . .
C54 C55 H55 122.8 . .
C55 C56 N4 137.8(12) . .
C55 C56 H56 111.1 . .
N4 C56 H56 111.1 . .
C29 N1 C25 127.0(9) . .
C29 N1 Zn2 117.4(7) . .
C25 N1 Zn2 114.3(5) . .
C35 N2 C34 133.9(8) . .
C35 N2 C33 118.2(7) . .
C34 N2 C33 107.8(7) . .
C47 N3 C46 123.0(10) . .
C47 N3 C48 124.5(9) . .
C46 N3 C48 112.1(8) . .
C56 N4 C52 105.7(7) . .
C56 N4 Zn1 127.5(7) . 1_545
C52 N4 Zn1 126.0(4) . 1_545
C1 O1 Zn2 124.8(6) . .
C1 O2 Zn1 118.6(6) . .
C12 O3 Zn2 126.0(6) . .
C12 O4 Zn1 130.8(5) . .
C13 O5 Zn2 127.2(6) . .
C13 O6 Zn1 127.8(7) . .
C24 O7 Zn2 128.0(6) . .
C24 O8 Zn1 121.0(5) . .
N4 Zn1 O6 108.5(3) 1_565 .
N4 Zn1 O8 108.9(2) 1_565 .
O6 Zn1 O8 88.7(3) . .
N4 Zn1 O4 95.9(2) 1_565 .
O6 Zn1 O4 155.3(3) . .
O8 Zn1 O4 87.1(2) . .
N4 Zn1 O2 91.0(2) 1_565 .
O6 Zn1 O2 93.1(3) . .
O8 Zn1 O2 158.3(3) . .
O4 Zn1 O2 82.2(3) . .
N4 Zn1 Zn2 166.60(16) 1_565 .
O6 Zn1 Zn2 80.0(2) . .
O8 Zn1 Zn2 81.10(15) . .
O4 Zn1 Zn2 75.28(16) . .
O2 Zn1 Zn2 78.0(2) . .
O5 Zn2 O7 87.4(3) . .
O5 Zn2 O1 92.6(3) . .
O7 Zn2 O1 159.0(3) . .
O5 Zn2 O3 161.0(3) . .
O7 Zn2 O3 84.9(3) . .
O1 Zn2 O3 88.5(2) . .
O5 Zn2 N1 92.2(3) . .
O7 Zn2 N1 98.9(3) . .
O1 Zn2 N1 102.1(3) . .
O3 Zn2 N1 106.1(3) . .
O5 Zn2 Zn1 81.6(2) . .
O7 Zn2 Zn1 79.0(2) . .
O1 Zn2 Zn1 80.2(2) . .
O3 Zn2 Zn1 79.93(17) . .
N1 Zn2 Zn1 173.48(18) . .

loop_
_geom_bond_atom_site_label_1
_geom_bond_atom_site_label_2
_geom_bond_distance
_geom_bond_site_symmetry_2
C1 O1 1.111(11) .
C1 O2 1.266(12) .
C1 C2 1.597(11) .
C2 C3 1.258(9) .
C2 C7 1.564(9) .
C3 C4 1.589(9) .
C3 H3 0.9500 .
C4 C8 1.365(10) .
C4 C5 1.451(8) .
C5 C11 1.352(9) .
C5 C6 1.519(9) .
C6 C7 1.369(8) .
C6 H6 0.9500 .
C7 H7 0.9500 .
C8 C9 1.302(10) .
C8 H8 0.9500 .
C9 C10 1.466(11) .
C9 H9 0.9500 .
C10 C11 1.341(10) .
C10 C24 1.429(10) 1_455
C11 H11 0.9500 .
C12 O3 1.170(9) .
C12 O4 1.214(9) .
C12 C22 1.539(9) 1_554
C13 C14 1.282(11) .
C13 O6 1.296(10) .
C13 O5 1.387(11) .
C14 C19 1.405(10) .
C14 C15 1.648(10) .
C15 C16 1.252(9) .
C15 H15 0.9500 .
C16 C17 1.439(9) .
C16 C20 1.460(9) .
C17 C18 1.399(9) .
C17 C23 1.547(8) .
C18 C19 1.279(9) .
C18 H18 0.9500 .
C19 H19 0.9500 .
C20 C21 1.407(10) .
C20 H20 0.9500 .
C21 C22 1.524(9) .
C21 H21 0.9500 .
C22 C23 1.323(8) .
C22 C12 1.539(9) 1_556
C23 H23 0.9500 .
C24 O7 1.212(10) .
C24 O8 1.322(9) .
C24 C10 1.429(10) 1_655
C25 N1 1.335(9) .
C25 C26 1.340(10) .
C25 H25 0.9500 .
C26 C27 1.309(11) .
C26 H26 0.9500 .
C27 C28 1.496(10) .
C27 H27 0.9500 .
C28 C33 1.327(11) .
C28 C29 1.635(11) .
C29 N1 1.127(10) .
C29 C30 1.443(11) .
C30 C31 1.293(11) .
C30 H30 0.9500 .
C31 C32 1.511(12) .
C31 H31 0.9500 .
C32 C33 1.361(12) .
C32 H32 0.9500 .
C33 N2 1.611(12) .
C34 O10 1.168(9) .
C34 N2 1.389(10) .
C34 C42 1.524(12) .
C35 O9 1.214(10) .
C35 N2 1.264(11) .
C35 C36 1.453(12) .
C36 C41 1.289(11) .
C36 C37 1.409(12) .
C37 C38 1.238(15) .
C37 H37 0.9500 .
C38 C39 1.317(14) .
C38 H38 0.9500 .
C39 C40 1.403(11) .
C39 C47 1.560(14) .
C40 C45 1.425(12) .
C40 C41 1.499(10) .
C41 C42 1.286(10) .
C42 C43 1.407(10) .
C43 C44 1.376(11) .
C43 H43 0.9500 .
C44 C45 1.157(10) .
C44 H44 0.9500 .
C45 C46 1.681(16) .
C46 O12 1.244(12) .
C46 N3 1.500(15) .
C47 N3 1.130(12) .
C47 O11 1.534(13) .
C48 C53 1.370(11) .
C48 C49 1.563(13) .
C48 N3 1.599(11) .
C49 C50 1.63(2) .
C49 H49 0.9500 .
C50 C51 1.74(2) .
C50 H50 0.9500 .
C51 C52 1.663(13) .
C51 H51 0.9500 .
C52 C53 1.332(9) .
C52 N4 1.433(7) .
C53 C54 1.488(11) .
C54 C55 1.362(11) .
C54 H54 0.9500 .
C55 C56 1.224(14) .
C55 H55 0.9500 .
C56 N4 1.390(12) .
C56 H56 0.9500 .
N1 Zn2 2.175(8) .
N4 Zn1 1.999(6) 1_545
O1 Zn2 2.017(7) .
O2 Zn1 2.145(6) .
O3 Zn2 2.020(5) .
O4 Zn1 2.025(5) .
O5 Zn2 1.940(7) .
O6 Zn1 2.012(7) .
O7 Zn2 1.983(8) .
O8 Zn1 2.024(5) .
Zn1 N4 1.999(6) 1_565
Zn1 Zn2 2.9939(10) .

loop_
_platon_squeeze_void_nr
_platon_squeeze_void_average_x
_platon_squeeze_void_average_y
_platon_squeeze_void_average_z
_platon_squeeze_void_volume
_platon_squeeze_void_count_electrons
1 0.011 0.037 0.002 2045.4 1284.8
